data_7011812
loop_
_publ_author_name
'Ivanov, Sergei A.'
'Kozee, Michael A.'
'Alex Merrill, W.'
'Agarwal, Sorabh'
'Dahl, Lawrence F.'

_publ_section_title
;
 Cyclo-[Ni(\m~2~-SPh)~2~]~9~ and cyclo-[Ni(\m~2~-SPh)~2~]~11~: new oligomeric
 types of toroidal nickel(ii) thiolates containing geometrically
 unprecedented 9- and 11-membered ring systems
;
_journal_issue 22
_journal_name_full 'Journal of the Chemical Society, Dalton Transactions'
_journal_page_first 4105
_journal_page_last 4115
_journal_paper_doi 10.1039/b204273h
_journal_year 2002
_chemical_formula_sum 'C36 H180 Ni9 O S18'
_chemical_formula_weight 1735.27
_chemical_name_systematic
; 
? 
;
_space_group_IT_number 163
_symmetry_cell_setting trigonal
_symmetry_space_group_name_Hall '-P 3 2c'
_symmetry_space_group_name_H-M 'P -3 1 c'
_atom_sites_solution_hydrogens geom
_atom_sites_solution_primary direct
_atom_sites_solution_secondary difmap
_audit_creation_method SHELXL-97
_cell_angle_alpha 90.00
_cell_angle_beta 90.00
_cell_angle_gamma 120.00
_cell_formula_units_Z 2
_cell_length_a 18.0237(11)
_cell_length_b 18.0237(11)
_cell_length_c 21.1181(19)
_cell_measurement_reflns_used 6795
_cell_measurement_temperature 100(1)
_cell_measurement_theta_max 23.25
_cell_measurement_theta_min 1.62
_cell_volume 5941.2(7)
_computing_cell_refinement 'Bruker SMART'
_computing_data_collection 'Bruker SMART'
_computing_data_reduction 'Bruker SAINT'
_computing_molecular_graphics 'Bruker SHELXTL'
_computing_publication_material 'Bruker SHELXTL'
_computing_structure_refinement 'SHELXL-97 (Sheldrick, 1997)'
_computing_structure_solution 'SHELXS-97 (Sheldrick, 1990)'
_diffrn_ambient_temperature 296(2)
_diffrn_measured_fraction_theta_full 1.000
_diffrn_measured_fraction_theta_max 1.000
_diffrn_measurement_device_type 'CCD area detector'
_diffrn_measurement_method 'phi and omega scans'
_diffrn_radiation_monochromator graphite
_diffrn_radiation_source 'fine-focus sealed tube'
_diffrn_radiation_type MoK\a
_diffrn_radiation_wavelength 0.71073
_diffrn_reflns_av_R_equivalents 4585
_diffrn_reflns_av_sigmaI/netI 0.0329
_diffrn_reflns_limit_h_max 10
_diffrn_reflns_limit_h_min -10
_diffrn_reflns_limit_k_max 20
_diffrn_reflns_limit_k_min -20
_diffrn_reflns_limit_l_max 23
_diffrn_reflns_limit_l_min -23
_diffrn_reflns_number 2852
_diffrn_reflns_theta_full 23.25
_diffrn_reflns_theta_max 23.25
_diffrn_reflns_theta_min 1.62
_diffrn_standards_decay_% <1
_diffrn_standards_interval_count N/A
_diffrn_standards_interval_time N/A
_diffrn_standards_number N/A
_exptl_absorpt_coefficient_mu 1.726
_exptl_absorpt_correction_T_max 0.8464
_exptl_absorpt_correction_T_min 0.5452
_exptl_absorpt_correction_type empirical
_exptl_absorpt_process_details
;
Empirical with SADABS  (Blessing, 1995)
;
_exptl_crystal_colour black
_exptl_crystal_density_diffrn 0.970
_exptl_crystal_density_meas ?
_exptl_crystal_density_method .
_exptl_crystal_description plate
_exptl_crystal_F_000 1888
_exptl_crystal_size_max 0.20
_exptl_crystal_size_mid 0.20
_exptl_crystal_size_min 0.10
_refine_diff_density_max 0.342
_refine_diff_density_min -0.278
_refine_diff_density_rms 0.054
_refine_ls_extinction_method none
_refine_ls_goodness_of_fit_ref 0.973
_refine_ls_hydrogen_treatment constr
_refine_ls_matrix_type full
_refine_ls_number_parameters 244
_refine_ls_number_reflns 2852
_refine_ls_number_restraints 0
_refine_ls_restrained_S_all 0.973
_refine_ls_R_factor_all 0.0612
_refine_ls_R_factor_gt 0.0378
_refine_ls_shift/su_max 0.003
_refine_ls_shift/su_mean 0.000
_refine_ls_structure_factor_coef Fsqd
_refine_ls_weighting_details 'calc w=1/[\s^2^(Fo^2^)+(0.0774P)^2^+4.9993P] where P=(Fo^2^+2Fc^2^)/3'
_refine_ls_weighting_scheme calc
_refine_ls_wR_factor_gt 0.1043
_refine_ls_wR_factor_ref 0.1274
_reflns_number_gt 2095
_reflns_number_total 2852
_reflns_threshold_expression >2sigma(I)
_cod_data_source_file b204273h.txt
_cod_data_source_block dahl126
_cod_depositor_comments
;
The following automatic conversions were performed:
'_symmetry_cell_setting' value 'Trigonal' changed to 'trigonal' according
to '/home/saulius/struct/CIF-dictionaries/cif_core.dic' dictionary named
'cif_core.dic' version 2.4.1 from 2010-06-29.

Automatic conversion script
Id: cif_fix_enum 1527 2010-12-29 10:47:43Z saulius 
;
_cod_original_sg_symbol_H-M P-31c
_cod_database_code 7011812

loop_
_symmetry_equiv_pos_as_xyz
'x, y, z'
'-y, x-y, z'
'-x+y, -x, z'
'-y, -x, -z+1/2'
'-x+y, y, -z+1/2'
'x, x-y, -z+1/2'
'-x, -y, -z'
'y, -x+y, -z'
'x-y, x, -z'
'y, x, z-1/2'
'x-y, -y, z-1/2'
'-x, -x+y, z-1/2'

loop_
_atom_site_label
_atom_site_type_symbol
_atom_site_fract_x
_atom_site_fract_y
_atom_site_fract_z
_atom_site_U_iso_or_equiv
_atom_site_adp_type
_atom_site_occupancy
_atom_site_symmetry_multiplicity
_atom_site_calc_flag
_atom_site_refinement_flags
_atom_site_disorder_assembly
_atom_site_disorder_group
Ni1 Ni -0.02745(5) 0.48628(2) 0.2500 0.0631(3) Uani 1 2 d S . .
Ni2 Ni -0.12303(4) 0.30270(4) 0.25125(3) 0.0644(2) Uani 1 1 d . . .
S1 S -0.03460(8) 0.57323(8) 0.32092(5) 0.0698(4) Uani 1 1 d . . .
S2 S -0.02683(8) 0.39363(9) 0.31745(6) 0.0711(4) Uani 1 1 d . . .
S3 S -0.22408(8) 0.22244(8) 0.31864(5) 0.0692(4) Uani 1 1 d . . .
C30 C -0.1808(4) 0.1800(4) 0.3742(2) 0.0831(15) Uani 1 1 d . A .
C20 C -0.0716(3) 0.3936(3) 0.3927(2) 0.0686(13) Uani 1 1 d . A .
C25 C -0.0302(4) 0.3856(4) 0.4457(3) 0.0982(19) Uani 1 1 d . . .
H25A H 0.0194 0.3822 0.4414 0.118 Uiso 1 1 calc R A .
C31 C -0.2161(4) 0.1608(5) 0.4339(3) 0.116(2) Uani 1 1 d . . .
H31A H -0.2620 0.1684 0.4441 0.139 Uiso 1 1 calc R A .
C21 C -0.1444(4) 0.3994(3) 0.3997(2) 0.0778(14) Uani 1 1 d . . .
H21A H -0.1721 0.4047 0.3643 0.093 Uiso 1 1 calc R A .
C22 C -0.1764(5) 0.3972(4) 0.4603(3) 0.103(2) Uani 1 1 d . A .
H22A H -0.2254 0.4014 0.4655 0.123 Uiso 1 1 calc R . .
C33 C -0.1144(6) 0.1209(7) 0.4660(5) 0.171(4) Uani 1 1 d . . .
H33A H -0.0923 0.1009 0.4971 0.206 Uiso 1 1 calc R A .
C34 C -0.0777(6) 0.1412(6) 0.4073(5) 0.159(3) Uani 1 1 d . A .
H34A H -0.0303 0.1353 0.3985 0.190 Uiso 1 1 calc R . .
C32 C -0.1821(6) 0.1298(6) 0.4786(4) 0.160(4) Uani 1 1 d . A .
H32A H -0.2072 0.1149 0.5185 0.192 Uiso 1 1 calc R . .
C35 C -0.1113(5) 0.1708(5) 0.3604(3) 0.116(2) Uani 1 1 d . . .
H35A H -0.0869 0.1842 0.3202 0.139 Uiso 1 1 calc R A .
C24 C -0.0645(7) 0.3827(5) 0.5047(3) 0.133(3) Uani 1 1 d . A .
H24A H -0.0378 0.3765 0.5404 0.160 Uiso 1 1 calc R . .
C23 C -0.1357(7) 0.3888(6) 0.5120(3) 0.139(3) Uani 1 1 d . . .
H23A H -0.1570 0.3872 0.5524 0.167 Uiso 1 1 calc R A .
C10 C 0.0534(7) 0.6828(10) 0.3193(8) 0.060(5) Uani 0.41(2) 1 d PG A 1
C15 C 0.1343(8) 0.6911(14) 0.3222(7) 0.089(7) Uani 0.41(2) 1 d PG A 1
H15A H 0.1401 0.6428 0.3192 0.107 Uiso 0.41(2) 1 calc PR A 1
C14 C 0.2064(7) 0.7715(17) 0.3296(9) 0.130(14) Uani 0.41(2) 1 d PG A 1
H14A H 0.2605 0.7771 0.3315 0.156 Uiso 0.41(2) 1 calc PR A 1
C13 C 0.1977(11) 0.8437(14) 0.3341(10) 0.117(12) Uani 0.41(2) 1 d PG A 1
H13A H 0.2459 0.8976 0.3391 0.140 Uiso 0.41(2) 1 calc PR A 1
C12 C 0.1168(13) 0.8355(10) 0.3313(10) 0.149(11) Uani 0.41(2) 1 d PG A 1
H12A H 0.1110 0.8838 0.3343 0.179 Uiso 0.41(2) 1 calc PR A 1
C11 C 0.0447(10) 0.7550(10) 0.3239(9) 0.108(7) Uani 0.41(2) 1 d PG A 1
H11A H -0.0094 0.7495 0.3220 0.129 Uiso 0.41(2) 1 calc PR A 1
C10A C 0.0733(7) 0.6605(6) 0.3195(5) 0.066(4) Uani 0.59(2) 1 d PG A 2
C15A C 0.1442(7) 0.6494(7) 0.3164(6) 0.094(4) Uani 0.59(2) 1 d PG A 2
H15B H 0.1369 0.5952 0.3093 0.113 Uiso 0.59(2) 1 calc PR A 2
C14A C 0.2261(7) 0.7193(10) 0.3240(6) 0.121(6) Uani 0.59(2) 1 d PG A 2
H14B H 0.2736 0.7119 0.3219 0.146 Uiso 0.59(2) 1 calc PR A 2
C13A C 0.2371(9) 0.8003(8) 0.3346(7) 0.126(9) Uani 0.59(2) 1 d PG A 2
H13B H 0.2919 0.8471 0.3396 0.151 Uiso 0.59(2) 1 calc PR A 2
C12A C 0.1662(12) 0.8114(6) 0.3377(7) 0.128(9) Uani 0.59(2) 1 d PG A 2
H12B H 0.1736 0.8656 0.3448 0.153 Uiso 0.59(2) 1 calc PR A 2
C11A C 0.0843(10) 0.7415(7) 0.3302(6) 0.105(6) Uani 0.59(2) 1 d PG A 2
H11B H 0.0369 0.7489 0.3323 0.126 Uiso 0.59(2) 1 calc PR A 2
O1S O 0.0029(18) 0.931(2) 0.2676(17) 0.44(3) Uiso 0.61(3) 1 d P . .
C2S O 0.0000 1.0000 0.318(4) 0.56(6) Uiso 0.61(3) 3 d SP . .

loop_
_atom_site_aniso_label
_atom_site_aniso_U_11
_atom_site_aniso_U_22
_atom_site_aniso_U_33
_atom_site_aniso_U_23
_atom_site_aniso_U_13
_atom_site_aniso_U_12
Ni1 0.0544(5) 0.0841(5) 0.0411(4) 0.0048(3) 0.000 0.0272(3)
Ni2 0.0750(4) 0.0847(5) 0.0417(3) 0.0026(3) 0.0019(3) 0.0461(4)
S1 0.0693(8) 0.0739(8) 0.0445(6) 0.0019(5) -0.0034(5) 0.0195(6)
S2 0.0685(8) 0.1056(10) 0.0465(7) 0.0050(6) -0.0039(5) 0.0490(7)
S3 0.0810(8) 0.0855(9) 0.0425(6) 0.0017(6) 0.0009(6) 0.0426(7)
C30 0.086(4) 0.092(4) 0.062(3) 0.011(3) -0.005(3) 0.037(3)
C20 0.076(3) 0.076(3) 0.046(3) 0.002(2) -0.002(2) 0.032(3)
C25 0.117(5) 0.119(5) 0.051(3) 0.004(3) -0.016(3) 0.053(4)
C31 0.099(4) 0.166(6) 0.065(4) 0.036(4) 0.003(3) 0.053(4)
C21 0.085(4) 0.076(3) 0.061(3) 0.006(3) 0.012(3) 0.032(3)
C22 0.116(5) 0.088(4) 0.084(5) -0.001(3) 0.038(4) 0.035(4)
C33 0.117(7) 0.208(9) 0.155(9) 0.104(7) -0.013(6) 0.056(7)
C34 0.145(7) 0.209(9) 0.154(8) 0.069(7) -0.001(6) 0.112(7)
C32 0.122(7) 0.219(10) 0.086(5) 0.073(6) -0.009(5) 0.047(7)
C35 0.118(5) 0.142(6) 0.107(5) 0.036(4) 0.012(4) 0.080(5)
C24 0.183(8) 0.144(7) 0.042(4) 0.010(4) -0.016(5) 0.059(6)
C23 0.178(9) 0.146(7) 0.057(5) 0.000(4) 0.033(5) 0.053(7)
C10 0.069(9) 0.075(14) 0.046(7) -0.003(8) -0.012(6) 0.044(10)
C15 0.067(12) 0.096(18) 0.074(10) 0.005(10) 0.009(9) 0.018(12)
C14 0.071(15) 0.15(3) 0.100(15) -0.042(17) 0.001(12) 0.002(19)
C13 0.077(15) 0.110(19) 0.077(12) -0.011(13) -0.006(10) -0.019(14)
C12 0.12(2) 0.106(17) 0.17(2) -0.023(15) -0.015(16) 0.024(15)
C11 0.097(13) 0.067(11) 0.139(17) -0.018(10) -0.020(12) 0.026(10)
C10A 0.074(10) 0.060(7) 0.048(5) 0.004(5) -0.008(6) 0.023(7)
C15A 0.081(8) 0.081(9) 0.098(9) 0.005(7) -0.012(6) 0.024(7)
C14A 0.086(10) 0.113(12) 0.112(10) 0.006(9) -0.008(7) 0.010(8)
C13A 0.118(14) 0.097(13) 0.091(10) 0.005(9) -0.005(9) -0.001(12)
C12A 0.14(2) 0.062(10) 0.097(10) -0.012(9) 0.004(11) -0.009(14)
C11A 0.152(17) 0.079(10) 0.078(8) -0.006(7) -0.002(9) 0.053(12)

loop_
_atom_type_symbol
_atom_type_description
_atom_type_scat_dispersion_real
_atom_type_scat_dispersion_imag
_atom_type_scat_source
C C 0.0033 0.0016 'International Tables Vol C Tables 4.2.6.8 and 6.1.1.4'
H H 0.0000 0.0000 'International Tables Vol C Tables 4.2.6.8 and 6.1.1.4'
S S 0.1246 0.1234 'International Tables Vol C Tables 4.2.6.8 and 6.1.1.4'
Ni Ni 0.3393 1.1124 'International Tables Vol C Tables 4.2.6.8 and 6.1.1.4'
O O 0.0106 0.0060 'International Tables Vol C Tables 4.2.6.8 and 6.1.1.4'

loop_
_geom_angle_atom_site_label_1
_geom_angle_atom_site_label_2
_geom_angle_atom_site_label_3
_geom_angle
_geom_angle_site_symmetry_1
_geom_angle_site_symmetry_3
_geom_angle_publ_flag
S2 Ni1 S2 179.50(8) . 6_565 ?
S2 Ni1 S1 82.94(5) . 6_565 ?
S2 Ni1 S1 97.09(5) 6_565 6_565 ?
S2 Ni1 S1 97.09(5) . . ?
S2 Ni1 S1 82.94(5) 6_565 . ?
S1 Ni1 S1 174.23(7) 6_565 . ?
S2 Ni1 Ni2 49.14(4) . . ?
S2 Ni1 Ni2 131.20(4) 6_565 . ?
S1 Ni1 Ni2 49.59(4) 6_565 . ?
S1 Ni1 Ni2 126.57(4) . . ?
S2 Ni1 Ni2 131.20(4) . 6_565 ?
S2 Ni1 Ni2 49.14(4) 6_565 6_565 ?
S1 Ni1 Ni2 126.57(4) 6_565 6_565 ?
S1 Ni1 Ni2 49.59(4) . 6_565 ?
Ni2 Ni1 Ni2 117.27(4) . 6_565 ?
S3 Ni2 S2 99.50(5) . . ?
S3 Ni2 S3 82.55(5) . 4 ?
S2 Ni2 S3 173.04(6) . 4 ?
S3 Ni2 S1 170.73(6) . 6_565 ?
S2 Ni2 S1 83.23(5) . 6_565 ?
S3 Ni2 S1 93.73(5) 4 6_565 ?
S3 Ni2 Ni1 126.13(4) . . ?
S2 Ni2 Ni1 49.36(4) . . ?
S3 Ni2 Ni1 124.21(4) 4 . ?
S1 Ni2 Ni1 49.76(4) 6_565 . ?
C10A S1 C10 21.1(4) . . ?
C10A S1 Ni2 116.9(4) . 6_565 ?
C10 S1 Ni2 102.7(6) . 6_565 ?
C10A S1 Ni1 100.8(5) . . ?
C10 S1 Ni1 115.4(6) . . ?
Ni2 S1 Ni1 80.64(4) 6_565 . ?
C20 S2 Ni2 112.30(17) . . ?
C20 S2 Ni1 113.80(18) . . ?
Ni2 S2 Ni1 81.50(4) . . ?
C30 S3 Ni2 108.3(2) . . ?
C30 S3 Ni2 109.53(19) . 4 ?
Ni2 S3 Ni2 94.94(5) . 4 ?
C35 C30 C31 119.9(6) . . ?
C35 C30 S3 122.2(5) . . ?
C31 C30 S3 117.8(5) . . ?
C21 C20 C25 120.2(5) . . ?
C21 C20 S2 123.0(4) . . ?
C25 C20 S2 116.8(4) . . ?
C24 C25 C20 118.5(7) . . ?
C30 C31 C32 119.0(7) . . ?
C20 C21 C22 119.4(6) . . ?
C23 C22 C21 119.9(7) . . ?
C32 C33 C34 119.9(8) . . ?
C33 C34 C35 120.0(8) . . ?
C33 C32 C31 121.9(8) . . ?
C30 C35 C34 119.3(7) . . ?
C23 C24 C25 121.7(7) . . ?
C24 C23 C22 120.2(7) . . ?
C15 C10 C11 120.0 . . ?
C15 C10 S1 114.6(7) . . ?
C11 C10 S1 124.8(7) . . ?
C14 C15 C10 120.0 . . ?
C15 C14 C13 120.0 . . ?
C12 C13 C14 120.0 . . ?
C11 C12 C13 120.0 . . ?
C12 C11 C10 120.0 . . ?
C15A C10A C11A 120.0 . . ?
C15A C10A S1 123.3(6) . . ?
C11A C10A S1 116.2(6) . . ?
C10A C15A C14A 120.0 . . ?
C15A C14A C13A 120.0 . . ?
C14A C13A C12A 120.0 . . ?
C13A C12A C11A 120.0 . . ?
C12A C11A C10A 120.0 . . ?
O1S O1S O1S 97(4) 4_665 5_455 ?
O1S O1S C2S 92(3) 4_665 . ?
O1S O1S C2S 87(3) 5_455 . ?
O1S C2S O1S 83(4) . 3_465 ?
O1S C2S O1S 83(4) . 2_675 ?
O1S C2S O1S 83(4) 3_465 2_675 ?

loop_
_geom_bond_atom_site_label_1
_geom_bond_atom_site_label_2
_geom_bond_distance
_geom_bond_site_symmetry_2
_geom_bond_publ_flag
Ni1 S2 2.1991(13) . ?
Ni1 S2 2.1991(13) 6_565 ?
Ni1 S1 2.2177(13) 6_565 ?
Ni1 S1 2.2177(13) . ?
Ni1 Ni2 2.8664(8) . ?
Ni1 Ni2 2.8663(8) 6_565 ?
Ni2 S3 2.1909(13) . ?
Ni2 S2 2.1920(14) . ?
Ni2 S3 2.2040(14) 4 ?
Ni2 S1 2.2120(14) 6_565 ?
S1 C10A 1.789(8) . ?
S1 C10 1.812(13) . ?
S1 Ni2 2.2121(14) 6_565 ?
S2 C20 1.782(5) . ?
S3 C30 1.780(5) . ?
S3 Ni2 2.2040(14) 4 ?
C30 C35 1.374(8) . ?
C30 C31 1.376(8) . ?
C20 C21 1.375(7) . ?
C20 C25 1.393(7) . ?
C25 C24 1.380(10) . ?
C31 C32 1.384(10) . ?
C21 C22 1.397(7) . ?
C22 C23 1.365(11) . ?
C33 C32 1.335(13) . ?
C33 C34 1.366(11) . ?
C34 C35 1.400(9) . ?
C24 C23 1.350(12) . ?
C10 C15 1.3900 . ?
C10 C11 1.3900 . ?
C15 C14 1.3900 . ?
C14 C13 1.3900 . ?
C13 C12 1.3900 . ?
C12 C11 1.3900 . ?
C10A C15A 1.3900 . ?
C10A C11A 1.3900 . ?
C15A C14A 1.3900 . ?
C14A C13A 1.3900 . ?
C13A C12A 1.3900 . ?
C12A C11A 1.3900 . ?
O1S O1S 1.40(6) 4_665 ?
O1S O1S 1.54(6) 5_455 ?
O1S C2S 1.65(6) . ?
C2S O1S 1.65(6) 3_465 ?
C2S O1S 1.65(6) 2_675 ?

loop_
_geom_torsion_atom_site_label_1
_geom_torsion_atom_site_label_2
_geom_torsion_atom_site_label_3
_geom_torsion_atom_site_label_4
_geom_torsion
_geom_torsion_site_symmetry_1
_geom_torsion_site_symmetry_2
_geom_torsion_site_symmetry_3
_geom_torsion_site_symmetry_4
_geom_torsion_publ_flag
S2 Ni1 Ni2 S3 69.07(7) . . . . ?
S2 Ni1 Ni2 S3 -111.41(7) 6_565 . . . ?
S1 Ni1 Ni2 S3 -169.41(7) 6_565 . . . ?
S1 Ni1 Ni2 S3 5.08(7) . . . . ?
Ni2 Ni1 Ni2 S3 -53.21(5) 6_565 . . . ?
S2 Ni1 Ni2 S2 179.52(7) 6_565 . . . ?
S1 Ni1 Ni2 S2 121.52(6) 6_565 . . . ?
S1 Ni1 Ni2 S2 -63.99(6) . . . . ?
Ni2 Ni1 Ni2 S2 -122.28(5) 6_565 . . . ?
S2 Ni1 Ni2 S3 176.65(7) . . . 4 ?
S2 Ni1 Ni2 S3 -3.83(8) 6_565 . . 4 ?
S1 Ni1 Ni2 S3 -61.83(6) 6_565 . . 4 ?
S1 Ni1 Ni2 S3 112.66(6) . . . 4 ?
Ni2 Ni1 Ni2 S3 54.37(5) 6_565 . . 4 ?
S2 Ni1 Ni2 S1 -121.52(6) . . . 6_565 ?
S2 Ni1 Ni2 S1 58.00(7) 6_565 . . 6_565 ?
S1 Ni1 Ni2 S1 174.49(7) . . . 6_565 ?
Ni2 Ni1 Ni2 S1 116.20(4) 6_565 . . 6_565 ?
S2 Ni1 S1 C10A 104.2(4) . . . . ?
S2 Ni1 S1 C10A -75.3(4) 6_565 . . . ?
S1 Ni1 S1 C10A -165.9(4) 6_565 . . . ?
Ni2 Ni1 S1 C10A 147.4(4) . . . . ?
Ni2 Ni1 S1 C10A -115.9(4) 6_565 . . . ?
S2 Ni1 S1 C10 120.3(6) . . . . ?
S2 Ni1 S1 C10 -59.2(6) 6_565 . . . ?
S1 Ni1 S1 C10 -149.8(6) 6_565 . . . ?
Ni2 Ni1 S1 C10 163.5(6) . . . . ?
Ni2 Ni1 S1 C10 -99.7(6) 6_565 . . . ?
S2 Ni1 S1 Ni2 -139.99(5) . . . 6_565 ?
S2 Ni1 S1 Ni2 40.52(5) 6_565 . . 6_565 ?
S1 Ni1 S1 Ni2 -50.10(3) 6_565 . . 6_565 ?
Ni2 Ni1 S1 Ni2 -96.76(5) . . . 6_565 ?
S3 Ni2 S2 C20 -17.79(19) . . . . ?
S3 Ni2 S2 C20 88.8(5) 4 . . . ?
S1 Ni2 S2 C20 153.26(19) 6_565 . . . ?
Ni1 Ni2 S2 C20 112.32(19) . . . . ?
S3 Ni2 S2 Ni1 -130.10(5) . . . . ?
S3 Ni2 S2 Ni1 -23.5(4) 4 . . . ?
S1 Ni2 S2 Ni1 40.94(5) 6_565 . . . ?
S2 Ni1 S2 C20 115.5(14) 6_565 . . . ?
S1 Ni1 S2 C20 -151.54(19) 6_565 . . . ?
S1 Ni1 S2 C20 22.64(19) . . . . ?
Ni2 Ni1 S2 C20 -110.69(19) . . . . ?
Ni2 Ni1 S2 C20 -18.0(2) 6_565 . . . ?
S2 Ni1 S2 Ni2 -133.8(13) 6_565 . . . ?
S1 Ni1 S2 Ni2 -40.85(5) 6_565 . . . ?
S1 Ni1 S2 Ni2 133.33(5) . . . . ?
Ni2 Ni1 S2 Ni2 92.74(6) 6_565 . . . ?
S2 Ni2 S3 C30 -57.4(2) . . . . ?
S3 Ni2 S3 C30 129.3(2) 4 . . . ?
S1 Ni2 S3 C30 -163.9(4) 6_565 . . . ?
Ni1 Ni2 S3 C30 -103.4(2) . . . . ?
S2 Ni2 S3 Ni2 -169.89(5) . . . 4 ?
S3 Ni2 S3 Ni2 16.84(7) 4 . . 4 ?
S1 Ni2 S3 Ni2 83.6(4) 6_565 . . 4 ?
Ni1 Ni2 S3 Ni2 144.18(3) . . . 4 ?
Ni2 S3 C30 C35 -24.2(6) . . . . ?
Ni2 S3 C30 C35 78.1(6) 4 . . . ?
Ni2 S3 C30 C31 152.0(5) . . . . ?
Ni2 S3 C30 C31 -105.6(5) 4 . . . ?
Ni2 S2 C20 C21 -48.9(5) . . . . ?
Ni1 S2 C20 C21 41.4(5) . . . . ?
Ni2 S2 C20 C25 129.8(4) . . . . ?
Ni1 S2 C20 C25 -139.8(4) . . . . ?
C21 C20 C25 C24 0.7(9) . . . . ?
S2 C20 C25 C24 -178.1(5) . . . . ?
C35 C30 C31 C32 -2.0(11) . . . . ?
S3 C30 C31 C32 -178.3(6) . . . . ?
C25 C20 C21 C22 0.0(8) . . . . ?
S2 C20 C21 C22 178.7(4) . . . . ?
C20 C21 C22 C23 -0.4(9) . . . . ?
C32 C33 C34 C35 -0.4(17) . . . . ?
C34 C33 C32 C31 -1.1(18) . . . . ?
C30 C31 C32 C33 2.3(15) . . . . ?
C31 C30 C35 C34 0.5(11) . . . . ?
S3 C30 C35 C34 176.7(7) . . . . ?
C33 C34 C35 C30 0.6(14) . . . . ?
C20 C25 C24 C23 -1.0(12) . . . . ?
C25 C24 C23 C22 0.6(14) . . . . ?
C21 C22 C23 C24 0.1(12) . . . . ?
C10A S1 C10 C15 -3.1(17) . . . . ?
Ni2 S1 C10 C15 -137.9(8) 6_565 . . . ?
Ni1 S1 C10 C15 -52.4(10) . . . . ?
C10A S1 C10 C11 -174(3) . . . . ?
Ni2 S1 C10 C11 50.8(9) 6_565 . . . ?
Ni1 S1 C10 C11 136.4(8) . . . . ?
C11 C10 C15 C14 0.0 . . . . ?
S1 C10 C15 C14 -171.7(12) . . . . ?
C10 C15 C14 C13 0.0 . . . . ?
C15 C14 C13 C12 0.0 . . . . ?
C14 C13 C12 C11 0.0 . . . . ?
C13 C12 C11 C10 0.0 . . . . ?
C15 C10 C11 C12 0.0 . . . . ?
S1 C10 C11 C12 170.8(13) . . . . ?
C10 S1 C10A C15A -177(3) . . . . ?
Ni2 S1 C10A C15A -126.0(6) 6_565 . . . ?
Ni1 S1 C10A C15A -41.1(6) . . . . ?
C10 S1 C10A C11A 11.3(19) . . . . ?
Ni2 S1 C10A C11A 62.2(8) 6_565 . . . ?
Ni1 S1 C10A C11A 147.1(6) . . . . ?
C11A C10A C15A C14A 0.0 . . . . ?
S1 C10A C15A C14A -171.5(9) . . . . ?
C10A C15A C14A C13A 0.0 . . . . ?
C15A C14A C13A C12A 0.0 . . . . ?
C14A C13A C12A C11A 0.0 . . . . ?
C13A C12A C11A C10A 0.0 . . . . ?
C15A C10A C11A C12A 0.0 . . . . ?
S1 C10A C11A C12A 172.1(8) . . . . ?
O1S O1S C2S O1S 91(3) 4_665 . . 3_465 ?
O1S O1S C2S O1S -6(2) 5_455 . . 3_465 ?
O1S O1S C2S O1S 7(3) 4_665 . . 2_675 ?
O1S O1S C2S O1S -90(3) 5_455 . . 2_675 ?
